data_4322204
loop_
_publ_author_name
'Joseph L. Thorman'
'Ilia A. Guzei'
'Victor G. Young'
'L. Keith Woo'

_publ_contact_author_address
;
   Department of Chemistry
   Iowa State University of Science and Technology
   Ames, Iowa, 50011
   USA
;
_publ_contact_author_email iguzei@iastate.edu
_publ_contact_author_fax +515-294-5717
_publ_contact_author_name
;
Ilia A. Guzei
;
_publ_contact_author_phone +515-294-6419
_publ_section_title
;
 Synthesis, Structure, and Reactivity of Zirconium and Hafnium Imido
 Metalloporphyrins
;
_journal_name_full 'Inorganic Chemistry'
_journal_page_first 3814
_journal_page_last 3824
_journal_paper_doi 10.1021/ic981399j
_journal_volume 38
_journal_year 1999
_chemical_formula_sum 'C80 H77 N6 O Zr'
_chemical_formula_weight 1229.70
_chemical_name_systematic
; 
 ? 
;
_space_group_IT_number 2
_symmetry_cell_setting triclinic
_symmetry_space_group_name_Hall '-P 1'
_symmetry_space_group_name_H-M 'P -1'
_atom_sites_solution_hydrogens geom
_atom_sites_solution_primary direct
_atom_sites_solution_secondary difmap
_audit_creation_method SHELXL-97
_cell_angle_alpha 97.1370(10)
_cell_angle_beta 105.1960(10)
_cell_angle_gamma 100.5320(10)
_cell_formula_units_Z 2
_cell_length_a 12.9237(8)
_cell_length_b 16.3912(10)
_cell_length_c 16.6590(10)
_cell_measurement_temperature 173(2)
_cell_volume 3292.6(3)
_computing_structure_refinement 'SHELXL-97 (Sheldrick, 1997)'
_computing_structure_solution 'SHELXS-97 (Sheldrick, 1990)'
_diffrn_ambient_temperature 173(2)
_diffrn_measured_fraction_theta_full 0.981
_diffrn_measured_fraction_theta_max 0.981
_diffrn_measurement_device_type 'Vruker CCD-1000'
_diffrn_measurement_method omega
_diffrn_radiation_monochromator graphite
_diffrn_radiation_source 'fine-focus sealed tube'
_diffrn_radiation_type MoK\a
_diffrn_radiation_wavelength 0.71073
_diffrn_reflns_av_R_equivalents 0.0396
_diffrn_reflns_av_sigmaI/netI 0.0715
_diffrn_reflns_limit_h_max 14
_diffrn_reflns_limit_h_min -13
_diffrn_reflns_limit_k_max 18
_diffrn_reflns_limit_k_min -17
_diffrn_reflns_limit_l_max 17
_diffrn_reflns_limit_l_min -18
_diffrn_reflns_number 15220
_diffrn_reflns_theta_full 23.35
_diffrn_reflns_theta_max 23.35
_diffrn_reflns_theta_min 1.28
_exptl_absorpt_coefficient_mu 0.218
_exptl_crystal_colour dark_red
_exptl_crystal_density_diffrn 1.240
_exptl_crystal_density_method 'not measured'
_exptl_crystal_description block
_exptl_crystal_F_000 1294
_exptl_crystal_size_max 0.20
_exptl_crystal_size_mid 0.10
_exptl_crystal_size_min 0.05
_refine_diff_density_max 1.032
_refine_diff_density_min -0.658
_refine_diff_density_rms 0.081
_refine_ls_extinction_method none
_refine_ls_goodness_of_fit_ref 0.995
_refine_ls_hydrogen_treatment mixed
_refine_ls_matrix_type full
_refine_ls_number_parameters 729
_refine_ls_number_reflns 9395
_refine_ls_number_restraints 37
_refine_ls_restrained_S_all 0.993
_refine_ls_R_factor_all 0.0785
_refine_ls_R_factor_gt 0.0547
_refine_ls_shift/su_max 0.009
_refine_ls_shift/su_mean 0.000
_refine_ls_structure_factor_coef Fsqd
_refine_ls_weighting_details 'calc w=1/[\s^2^(Fo^2^)+(0.1016P)^2^+0.0000P] where P=(Fo^2^+2Fc^2^)/3'
_refine_ls_weighting_scheme calc
_refine_ls_wR_factor_gt 0.1457
_refine_ls_wR_factor_ref 0.1580
_reflns_number_gt 6933
_reflns_number_total 9395
_reflns_threshold_expression >2sigma(I)
_cod_data_source_file ic981399j_4.cif
_cod_data_source_block woo01
_cod_depositor_comments
;
The following automatic conversions were performed:

'_symmetry_cell_setting' value 'TRICLINIC' changed to 'triclinic'
according to the built-in table from CIF Core dictionary named
'cif_core.dic' version 2.4.1 from 2010-06-29.

Automatic conversion script
Id: cif_fix_values 1673 2011-04-08 12:14:43Z adriana 
;
_cod_database_code 4322204

loop_
_symmetry_equiv_pos_as_xyz
'x, y, z'
'-x, -y, -z'

loop_
_atom_site_label
_atom_site_type_symbol
_atom_site_fract_x
_atom_site_fract_y
_atom_site_fract_z
_atom_site_U_iso_or_equiv
_atom_site_adp_type
_atom_site_occupancy
_atom_site_symmetry_multiplicity
_atom_site_calc_flag
_atom_site_refinement_flags
_atom_site_disorder_assembly
_atom_site_disorder_group
Zr Zr 0.11872(3) -0.15361(2) 0.14463(2) 0.02244(15) Uani 1 1 d . . .
O O 0.2275(2) -0.17096(16) 0.07614(16) 0.0272(7) Uani 1 1 d . . .
N1 N 0.1686(3) -0.0729(2) 0.2716(2) 0.0268(8) Uani 1 1 d . . .
N2 N -0.0271(3) -0.2054(2) 0.18682(19) 0.0237(8) Uani 1 1 d . . .
N3 N -0.0153(3) -0.1672(2) 0.02688(19) 0.0226(8) Uani 1 1 d . . .
N4 N 0.1687(3) -0.0265(2) 0.11174(19) 0.0234(8) Uani 1 1 d . . .
N5 N 0.1780(3) -0.2670(2) 0.1484(2) 0.0282(8) Uani 1 1 d . . .
N6 N 0.2807(3) -0.2977(2) 0.0521(2) 0.0281(8) Uani 1 1 d . . .
C1 C 0.2533(4) -0.0009(3) 0.3010(3) 0.0286(10) Uani 1 1 d . . .
C2 C 0.2841(4) 0.0170(3) 0.3911(3) 0.0348(11) Uani 1 1 d . . .
H2 H 0.3416 0.0616 0.4269 0.042 Uiso 1 1 calc R . .
C3 C 0.2167(4) -0.0407(3) 0.4162(3) 0.0358(11) Uani 1 1 d . . .
H3 H 0.2181 -0.0439 0.4730 0.043 Uiso 1 1 calc R . .
C4 C 0.1431(4) -0.0961(3) 0.3428(2) 0.0288(10) Uani 1 1 d . . .
C5 C 0.0528(4) -0.1578(3) 0.3420(3) 0.0296(10) Uani 1 1 d . . .
C6 C -0.0283(3) -0.2061(3) 0.2692(2) 0.0264(10) Uani 1 1 d . . .
C7 C -0.1249(4) -0.2646(3) 0.2702(3) 0.0347(11) Uani 1 1 d . . .
H7 H -0.1444 -0.2771 0.3192 0.042 Uiso 1 1 calc R . .
C8 C -0.1831(4) -0.2987(3) 0.1893(3) 0.0320(10) Uani 1 1 d . . .
H8 H -0.2511 -0.3392 0.1707 0.038 Uiso 1 1 calc R . .
C9 C -0.1222(3) -0.2618(3) 0.1370(2) 0.0262(10) Uani 1 1 d . . .
C10 C -0.1582(3) -0.2780(2) 0.0476(2) 0.0255(9) Uani 1 1 d . . .
C11 C -0.1080(3) -0.2326(3) -0.0028(2) 0.0255(9) Uani 1 1 d . . .
C12 C -0.1441(4) -0.2462(3) -0.0936(3) 0.0291(10) Uani 1 1 d . . .
H12 H -0.2057 -0.2874 -0.1295 0.035 Uiso 1 1 calc R . .
C13 C -0.0747(4) -0.1899(3) -0.1185(3) 0.0288(10) Uani 1 1 d . . .
H13 H -0.0788 -0.1845 -0.1753 0.035 Uiso 1 1 calc R . .
C14 C 0.0055(3) -0.1401(3) -0.0449(2) 0.0242(9) Uani 1 1 d . . .
C15 C 0.0913(3) -0.0731(2) -0.0433(2) 0.0243(9) Uani 1 1 d . . .
C16 C 0.1607(3) -0.0175(2) 0.0290(2) 0.0236(9) Uani 1 1 d . . .
C17 C 0.2386(4) 0.0569(3) 0.0282(3) 0.0301(10) Uani 1 1 d . . .
H17 H 0.2490 0.0777 -0.0206 0.036 Uiso 1 1 calc R . .
C18 C 0.2942(4) 0.0917(3) 0.1089(3) 0.0291(10) Uani 1 1 d . . .
H18 H 0.3506 0.1419 0.1277 0.035 Uiso 1 1 calc R . .
C19 C 0.2531(3) 0.0393(2) 0.1617(2) 0.0240(9) Uani 1 1 d . . .
C20 C 0.2949(3) 0.0506(3) 0.2499(3) 0.0271(10) Uani 1 1 d . . .
C21 C 0.0339(4) -0.1721(3) 0.4253(3) 0.0343(11) Uani 1 1 d . . .
C22 C -0.0289(5) -0.1279(4) 0.4601(3) 0.0590(16) Uani 1 1 d . . .
H22 H -0.0561 -0.0850 0.4333 0.071 Uiso 1 1 calc R . .
C23 C -0.0537(5) -0.1440(5) 0.5331(3) 0.0684(18) Uani 1 1 d . . .
H23 H -0.0979 -0.1124 0.5552 0.082 Uiso 1 1 calc R . .
C24 C -0.0157(5) -0.2047(4) 0.5740(3) 0.0590(16) Uani 1 1 d . . .
C25 C 0.0489(6) -0.2484(4) 0.5412(3) 0.076(2) Uani 1 1 d . . .
H25 H 0.0772 -0.2903 0.5690 0.091 Uiso 1 1 calc R . .
C26 C 0.0741(5) -0.2321(4) 0.4668(3) 0.0590(16) Uani 1 1 d . . .
H26 H 0.1194 -0.2629 0.4450 0.071 Uiso 1 1 calc R . .
C27 C -0.0422(6) -0.2245(5) 0.6546(4) 0.095(3) Uani 1 1 d . . .
H27A H -0.0701 -0.2854 0.6482 0.114 Uiso 1 1 calc R . .
H27B H -0.0982 -0.1948 0.6647 0.114 Uiso 1 1 calc R . .
H27C H 0.0246 -0.2059 0.7027 0.114 Uiso 1 1 calc R . .
C28 C -0.2571(3) -0.3473(2) 0.0044(2) 0.0249(9) Uani 1 1 d . . .
C29 C -0.3559(4) -0.3315(3) -0.0401(3) 0.0321(10) Uani 1 1 d . . .
H29 H -0.3627 -0.2749 -0.0415 0.039 Uiso 1 1 calc R . .
C30 C -0.4449(4) -0.3974(3) -0.0824(3) 0.0355(11) Uani 1 1 d . . .
H30 H -0.5124 -0.3851 -0.1113 0.043 Uiso 1 1 calc R . .
C31 C -0.4379(4) -0.4808(3) -0.0837(3) 0.0319(10) Uani 1 1 d . . .
C32 C -0.3397(4) -0.4966(3) -0.0379(3) 0.0339(11) Uani 1 1 d . . .
H32 H -0.3335 -0.5533 -0.0360 0.041 Uiso 1 1 calc R . .
C33 C -0.2503(4) -0.4311(3) 0.0053(3) 0.0319(10) Uani 1 1 d . . .
H33A H -0.1836 -0.4435 0.0358 0.038 Uiso 1 1 calc R . .
C34 C -0.5328(4) -0.5528(3) -0.1308(3) 0.0438(12) Uani 1 1 d . . .
H34A H -0.5908 -0.5313 -0.1668 0.053 Uiso 1 1 calc R . .
H34B H -0.5617 -0.5814 -0.0903 0.053 Uiso 1 1 calc R . .
H34C H -0.5079 -0.5929 -0.1660 0.053 Uiso 1 1 calc R . .
C35 C 0.1168(3) -0.0619(2) -0.1243(2) 0.0250(9) Uani 1 1 d . . .
C36 C 0.0636(4) -0.0180(3) -0.1809(3) 0.0462(14) Uani 1 1 d . . .
H36 H 0.0036 0.0036 -0.1713 0.055 Uiso 1 1 calc R . .
C37 C 0.0967(5) -0.0049(3) -0.2520(3) 0.0507(15) Uani 1 1 d . . .
H37 H 0.0591 0.0260 -0.2900 0.061 Uiso 1 1 calc R . .
C38 C 0.1818(4) -0.0352(3) -0.2685(3) 0.0327(11) Uani 1 1 d . . .
C39 C 0.2323(4) -0.0818(3) -0.2130(3) 0.0369(11) Uani 1 1 d . . .
H39 H 0.2897 -0.1058 -0.2243 0.044 Uiso 1 1 calc R . .
C40 C 0.2015(4) -0.0943(3) -0.1418(3) 0.0364(11) Uani 1 1 d . . .
H40 H 0.2390 -0.1256 -0.1041 0.044 Uiso 1 1 calc R . .
C41 C 0.2194(4) -0.0203(3) -0.3455(3) 0.0461(13) Uani 1 1 d . . .
H41A H 0.2006 -0.0736 -0.3856 0.055 Uiso 1 1 calc R . .
H41B H 0.2993 0.0018 -0.3280 0.055 Uiso 1 1 calc R . .
H41C H 0.1827 0.0207 -0.3727 0.055 Uiso 1 1 calc R . .
C42 C 0.3898(4) 0.1237(3) 0.2920(3) 0.0319(10) Uani 1 1 d . . .
C43 C 0.3784(4) 0.2061(3) 0.2917(3) 0.0408(12) Uani 1 1 d . . .
H43 H 0.3081 0.2166 0.2669 0.049 Uiso 1 1 calc R . .
C44 C 0.4679(5) 0.2734(3) 0.3268(3) 0.0555(15) Uani 1 1 d . . .
H44 H 0.4577 0.3293 0.3261 0.067 Uiso 1 1 calc R . .
C45 C 0.5714(5) 0.2611(4) 0.3629(3) 0.0583(15) Uani 1 1 d . . .
C46 C 0.5829(5) 0.1794(4) 0.3628(4) 0.0584(15) Uani 1 1 d . . .
H46 H 0.6536 0.1693 0.3868 0.070 Uiso 1 1 calc R . .
C47 C 0.4943(4) 0.1115(3) 0.3286(3) 0.0430(12) Uani 1 1 d . . .
H47 H 0.5049 0.0558 0.3302 0.052 Uiso 1 1 calc R . .
C48 C 0.6691(6) 0.3364(4) 0.4009(5) 0.094(2) Uani 1 1 d . . .
H48A H 0.6505 0.3866 0.3795 0.113 Uiso 1 1 calc R . .
H48B H 0.7332 0.3243 0.3848 0.113 Uiso 1 1 calc R . .
H48C H 0.6861 0.3466 0.4626 0.113 Uiso 1 1 calc R . .
C49 C 0.2339(3) -0.2496(3) 0.0898(3) 0.0258(10) Uani 1 1 d . . .
C50 C 0.1740(4) -0.3481(3) 0.1798(3) 0.0389(12) Uani 1 1 d . . .
C51 C 0.1174(5) -0.3453(3) 0.2490(4) 0.0577(16) Uani 1 1 d . . .
H51A H 0.1551 -0.2953 0.2927 0.069 Uiso 1 1 calc R . .
H51B H 0.1200 -0.3962 0.2741 0.069 Uiso 1 1 calc R . .
H51C H 0.0406 -0.3428 0.2247 0.069 Uiso 1 1 calc R . .
C52 C 0.2909(5) -0.3593(4) 0.2180(4) 0.0595(16) Uani 1 1 d . . .
H52A H 0.3269 -0.3656 0.1734 0.071 Uiso 1 1 calc R . .
H52B H 0.2876 -0.4097 0.2441 0.071 Uiso 1 1 calc R . .
H52C H 0.3330 -0.3096 0.2610 0.071 Uiso 1 1 calc R . .
C53 C 0.1087(5) -0.4215(3) 0.1082(4) 0.0556(15) Uani 1 1 d . . .
H53A H 0.0345 -0.4129 0.0845 0.067 Uiso 1 1 calc R . .
H53B H 0.1039 -0.4743 0.1302 0.067 Uiso 1 1 calc R . .
H53C H 0.1458 -0.4243 0.0640 0.067 Uiso 1 1 calc R . .
C54 C 0.3281(4) -0.2665(3) -0.0096(3) 0.0287(10) Uani 1 1 d . . .
C55 C 0.4219(4) -0.2002(3) 0.0120(3) 0.0322(11) Uani 1 1 d . . .
C56 C 0.4638(4) -0.1749(3) -0.0519(3) 0.0365(11) Uani 1 1 d . . .
H56 H 0.5260 -0.1291 -0.0379 0.044 Uiso 1 1 calc R . .
C57 C 0.4176(4) -0.2145(3) -0.1349(3) 0.0383(12) Uani 1 1 d . . .
H57 H 0.4478 -0.1962 -0.1775 0.046 Uiso 1 1 calc R . .
C58 C 0.3272(4) -0.2807(3) -0.1557(3) 0.0378(11) Uani 1 1 d . . .
H58 H 0.2954 -0.3079 -0.2131 0.045 Uiso 1 1 calc R . .
C59 C 0.2812(4) -0.3087(3) -0.0941(3) 0.0306(10) Uani 1 1 d . . .
C60 C 0.4804(4) -0.1566(3) 0.1032(3) 0.0365(11) Uani 1 1 d . . .
H60 H 0.4379 -0.1816 0.1399 0.044 Uiso 1 1 calc R . .
C61 C 0.5968(4) -0.1721(3) 0.1317(3) 0.0464(13) Uani 1 1 d . . .
H61A H 0.5928 -0.2329 0.1256 0.056 Uiso 1 1 calc R . .
H61B H 0.6319 -0.1453 0.1910 0.056 Uiso 1 1 calc R . .
H61C H 0.6401 -0.1479 0.0966 0.056 Uiso 1 1 calc R . .
C62 C 0.4831(5) -0.0618(3) 0.1142(4) 0.0538(14) Uani 1 1 d . . .
H62A H 0.5279 -0.0352 0.0813 0.065 Uiso 1 1 calc R . .
H62B H 0.5151 -0.0361 0.1742 0.065 Uiso 1 1 calc R . .
H62C H 0.4080 -0.0535 0.0944 0.065 Uiso 1 1 calc R . .
C63 C 0.1785(4) -0.3792(3) -0.1168(3) 0.0358(11) Uani 1 1 d . . .
H63 H 0.1837 -0.4090 -0.0675 0.043 Uiso 1 1 calc R . .
C64 C 0.0767(4) -0.3420(3) -0.1279(4) 0.0534(14) Uani 1 1 d . . .
H64A H 0.0862 -0.3003 -0.0774 0.064 Uiso 1 1 calc R . .
H64B H 0.0118 -0.3871 -0.1358 0.064 Uiso 1 1 calc R . .
H64C H 0.0669 -0.3145 -0.1775 0.064 Uiso 1 1 calc R . .
C65 C 0.1664(5) -0.4451(3) -0.1939(3) 0.0606(15) Uani 1 1 d . . .
H65A H 0.1591 -0.4183 -0.2440 0.073 Uiso 1 1 calc R . .
H65B H 0.1007 -0.4898 -0.2028 0.073 Uiso 1 1 calc R . .
H65C H 0.2315 -0.4693 -0.1845 0.073 Uiso 1 1 calc R . .
C100 C -0.2680(8) -0.4124(8) -0.3834(9) 0.398(15) Uiso 1 1 d D . .
H10A H -0.2157 -0.3852 -0.4079 0.478 Uiso 1 1 calc R . .
C101 C -0.3643(9) -0.4645(7) -0.4392(14) 0.407(16) Uiso 1 1 d D . .
H10B H -0.3712 -0.4694 -0.4979 0.488 Uiso 1 1 calc R . .
C102 C -0.4513(15) -0.5101(9) -0.4166(8) 0.252(8) Uiso 1 1 d D . .
H10C H -0.5175 -0.5459 -0.4532 0.302 Uiso 1 1 calc R . .
C103 C -0.4199(9) -0.4916(6) -0.3283(7) 0.164(4) Uiso 1 1 d D . .
H10D H -0.4724 -0.5189 -0.3039 0.197 Uiso 1 1 calc R . .
C104 C -0.3256(8) -0.4404(6) -0.2692(7) 0.141(4) Uiso 1 1 d D . .
H10E H -0.3190 -0.4357 -0.2106 0.170 Uiso 1 1 calc R . .
C105 C -0.2408(11) -0.3962(7) -0.2952(9) 0.194(5) Uiso 1 1 d D . .
H10F H -0.1747 -0.3604 -0.2584 0.232 Uiso 1 1 calc R . .
C200 C 0.5445(7) 0.1508(5) -0.3742(5) 0.137(3) Uiso 1 1 d D . .
H20A H 0.6004 0.1208 -0.3571 0.165 Uiso 1 1 calc R . .
C201 C 0.5431(8) 0.1936(4) -0.4382(5) 0.148(4) Uiso 1 1 d D . .
H20B H 0.5984 0.1935 -0.4662 0.177 Uiso 1 1 calc R . .
C202 C 0.4645(7) 0.2364(5) -0.4632(6) 0.127(3) Uiso 1 1 d D . .
H20C H 0.4651 0.2662 -0.5086 0.152 Uiso 1 1 calc R . .
C203 C 0.3850(8) 0.2378(6) -0.4250(5) 0.149(4) Uiso 1 1 d D . .
H20D H 0.3291 0.2678 -0.4420 0.178 Uiso 1 1 calc R . .
C204 C 0.3891(8) 0.1944(5) -0.3612(5) 0.146(4) Uiso 1 1 d D . .
H20E H 0.3338 0.1945 -0.3332 0.176 Uiso 1 1 calc R . .
C205 C 0.4663(6) 0.1508(5) -0.3344(6) 0.131(3) Uiso 1 1 d D . .
H20F H 0.4656 0.1211 -0.2890 0.157 Uiso 1 1 calc R . .
C300 C 0.1029(19) -0.5219(12) 0.5263(14) 0.273(9) Uiso 1 1 d D . .
H30B H 0.1716 -0.5371 0.5449 0.327 Uiso 1 1 calc R . .
C301 C 0.0701(14) -0.4930(9) 0.4538(10) 0.200(6) Uiso 1 1 d D . .
H30C H 0.1175 -0.4867 0.4189 0.240 Uiso 1 1 calc R . .
C302 C -0.0284(12) -0.4728(8) 0.4300(8) 0.165(4) Uiso 1 1 d D . .
H30D H -0.0470 -0.4532 0.3779 0.198 Uiso 1 1 calc R . .

loop_
_atom_site_aniso_label
_atom_site_aniso_U_11
_atom_site_aniso_U_22
_atom_site_aniso_U_33
_atom_site_aniso_U_23
_atom_site_aniso_U_13
_atom_site_aniso_U_12
Zr 0.0257(3) 0.0230(2) 0.0212(2) 0.00462(16) 0.01036(18) 0.00621(17)
O 0.0349(18) 0.0240(16) 0.0308(15) 0.0085(13) 0.0176(14) 0.0124(13)
N1 0.030(2) 0.028(2) 0.0270(19) 0.0076(16) 0.0122(17) 0.0078(17)
N2 0.029(2) 0.0244(19) 0.0200(17) 0.0066(15) 0.0107(16) 0.0062(16)
N3 0.025(2) 0.0222(18) 0.0222(17) 0.0048(15) 0.0102(16) 0.0041(15)
N4 0.025(2) 0.0258(19) 0.0218(18) 0.0018(15) 0.0113(16) 0.0077(16)
N5 0.034(2) 0.027(2) 0.0287(19) 0.0102(16) 0.0147(17) 0.0078(17)
N6 0.029(2) 0.0253(19) 0.034(2) 0.0055(16) 0.0142(18) 0.0084(16)
C1 0.029(3) 0.029(2) 0.027(2) 0.0017(19) 0.009(2) 0.006(2)
C2 0.035(3) 0.041(3) 0.022(2) -0.001(2) 0.006(2) 0.000(2)
C3 0.038(3) 0.044(3) 0.019(2) 0.003(2) 0.005(2) -0.001(2)
C4 0.036(3) 0.034(3) 0.019(2) 0.0063(19) 0.012(2) 0.008(2)
C5 0.037(3) 0.031(2) 0.025(2) 0.009(2) 0.014(2) 0.009(2)
C6 0.031(3) 0.028(2) 0.024(2) 0.0055(19) 0.013(2) 0.006(2)
C7 0.040(3) 0.043(3) 0.026(2) 0.013(2) 0.018(2) 0.007(2)
C8 0.029(3) 0.034(3) 0.032(2) 0.007(2) 0.011(2) 0.002(2)
C9 0.027(2) 0.028(2) 0.025(2) 0.0065(19) 0.008(2) 0.006(2)
C10 0.025(2) 0.026(2) 0.027(2) 0.0027(18) 0.010(2) 0.0082(19)
C11 0.025(2) 0.030(2) 0.023(2) 0.0049(19) 0.0075(19) 0.010(2)
C12 0.027(2) 0.034(3) 0.024(2) 0.0029(19) 0.007(2) 0.005(2)
C13 0.032(3) 0.037(3) 0.020(2) 0.0058(19) 0.011(2) 0.011(2)
C14 0.025(2) 0.028(2) 0.024(2) 0.0084(19) 0.012(2) 0.0093(19)
C15 0.026(2) 0.027(2) 0.025(2) 0.0085(19) 0.011(2) 0.0117(19)
C16 0.030(2) 0.022(2) 0.027(2) 0.0073(18) 0.016(2) 0.0112(19)
C17 0.041(3) 0.025(2) 0.031(2) 0.008(2) 0.019(2) 0.009(2)
C18 0.033(3) 0.024(2) 0.034(2) 0.005(2) 0.018(2) 0.004(2)
C19 0.022(2) 0.025(2) 0.027(2) 0.0015(19) 0.0118(19) 0.0069(19)
C20 0.027(2) 0.025(2) 0.031(2) 0.0011(19) 0.013(2) 0.0074(19)
C21 0.039(3) 0.043(3) 0.020(2) 0.005(2) 0.013(2) 0.000(2)
C22 0.063(4) 0.096(5) 0.036(3) 0.024(3) 0.025(3) 0.040(4)
C23 0.061(4) 0.123(6) 0.035(3) 0.016(3) 0.031(3) 0.030(4)
C24 0.066(4) 0.072(4) 0.025(3) -0.001(3) 0.019(3) -0.022(3)
C25 0.133(6) 0.060(4) 0.037(3) 0.027(3) 0.026(4) 0.012(4)
C26 0.095(5) 0.061(4) 0.039(3) 0.022(3) 0.033(3) 0.032(3)
C27 0.114(6) 0.113(6) 0.038(3) 0.007(4) 0.036(4) -0.040(5)
C28 0.025(2) 0.026(2) 0.025(2) 0.0023(18) 0.0094(19) 0.0044(19)
C29 0.031(3) 0.029(2) 0.037(2) 0.006(2) 0.008(2) 0.011(2)
C30 0.023(3) 0.040(3) 0.040(3) 0.004(2) 0.003(2) 0.009(2)
C31 0.030(3) 0.033(3) 0.031(2) 0.002(2) 0.012(2) 0.002(2)
C32 0.036(3) 0.029(3) 0.038(3) 0.004(2) 0.014(2) 0.009(2)
C33 0.027(3) 0.030(3) 0.038(2) 0.005(2) 0.006(2) 0.010(2)
C34 0.034(3) 0.046(3) 0.041(3) -0.004(2) 0.005(2) -0.002(2)
C35 0.027(2) 0.025(2) 0.023(2) 0.0029(18) 0.0100(19) 0.0040(19)
C36 0.059(4) 0.060(3) 0.045(3) 0.029(3) 0.031(3) 0.040(3)
C37 0.069(4) 0.068(4) 0.041(3) 0.032(3) 0.032(3) 0.042(3)
C38 0.037(3) 0.040(3) 0.027(2) 0.008(2) 0.017(2) 0.009(2)
C39 0.038(3) 0.049(3) 0.033(3) 0.009(2) 0.019(2) 0.018(2)
C40 0.042(3) 0.046(3) 0.032(2) 0.016(2) 0.017(2) 0.022(2)
C41 0.050(3) 0.065(4) 0.034(3) 0.018(3) 0.024(3) 0.018(3)
C42 0.035(3) 0.034(3) 0.025(2) -0.0002(19) 0.014(2) 0.001(2)
C43 0.045(3) 0.034(3) 0.039(3) 0.000(2) 0.012(2) 0.002(2)
C44 0.070(4) 0.034(3) 0.054(3) -0.006(3) 0.022(3) -0.005(3)
C45 0.047(4) 0.059(4) 0.053(3) -0.014(3) 0.015(3) -0.012(3)
C46 0.035(3) 0.063(4) 0.065(4) -0.013(3) 0.013(3) -0.001(3)
C47 0.035(3) 0.043(3) 0.046(3) -0.003(2) 0.010(2) 0.006(2)
C48 0.069(5) 0.076(5) 0.103(6) -0.023(4) 0.014(4) -0.028(4)
C49 0.026(2) 0.023(2) 0.029(2) 0.0059(19) 0.007(2) 0.0071(19)
C50 0.048(3) 0.034(3) 0.052(3) 0.024(2) 0.029(3) 0.018(2)
C51 0.084(4) 0.050(3) 0.074(4) 0.042(3) 0.055(4) 0.036(3)
C52 0.068(4) 0.074(4) 0.063(4) 0.044(3) 0.035(3) 0.037(3)
C53 0.063(4) 0.033(3) 0.086(4) 0.017(3) 0.044(3) 0.008(3)
C54 0.028(3) 0.028(2) 0.037(3) 0.009(2) 0.014(2) 0.014(2)
C55 0.034(3) 0.029(2) 0.044(3) 0.009(2) 0.021(2) 0.015(2)
C56 0.034(3) 0.038(3) 0.048(3) 0.016(2) 0.023(2) 0.016(2)
C57 0.038(3) 0.050(3) 0.040(3) 0.018(2) 0.024(2) 0.019(3)
C58 0.039(3) 0.048(3) 0.035(3) 0.009(2) 0.017(2) 0.022(3)
C59 0.032(3) 0.034(3) 0.033(2) 0.008(2) 0.013(2) 0.018(2)
C60 0.034(3) 0.036(3) 0.040(3) 0.003(2) 0.016(2) 0.005(2)
C61 0.040(3) 0.054(3) 0.048(3) 0.008(3) 0.014(3) 0.016(3)
C62 0.051(3) 0.045(3) 0.065(4) 0.000(3) 0.018(3) 0.012(3)
C63 0.040(3) 0.033(3) 0.034(2) 0.004(2) 0.008(2) 0.012(2)
C64 0.032(3) 0.054(3) 0.074(4) 0.016(3) 0.013(3) 0.010(3)
C65 0.066(4) 0.052(3) 0.052(3) -0.011(3) 0.014(3) 0.001(3)

loop_
_atom_type_symbol
_atom_type_description
_atom_type_scat_dispersion_real
_atom_type_scat_dispersion_imag
_atom_type_scat_source
C C 0.0033 0.0016 'International Tables Vol C Tables 4.2.6.8 and 6.1.1.4'
H H 0.0000 0.0000 'International Tables Vol C Tables 4.2.6.8 and 6.1.1.4'
N N 0.0061 0.0033 'International Tables Vol C Tables 4.2.6.8 and 6.1.1.4'
O O 0.0106 0.0060 'International Tables Vol C Tables 4.2.6.8 and 6.1.1.4'
Zr Zr -2.9673 0.5597 'International Tables Vol C Tables 4.2.6.8 and 6.1.1.4'

loop_
_geom_angle_atom_site_label_1
_geom_angle_atom_site_label_2
_geom_angle_atom_site_label_3
_geom_angle
_geom_angle_site_symmetry_1
_geom_angle_site_symmetry_3
_geom_angle_publ_flag
O Zr N5 63.13(11) . . ?
O Zr N3 90.79(11) . . ?
N5 Zr N3 110.13(12) . . ?
O Zr N1 123.28(12) . . ?
N5 Zr N1 111.73(12) . . ?
N3 Zr N1 134.72(11) . . ?
O Zr N2 149.98(11) . . ?
N5 Zr N2 93.40(12) . . ?
N3 Zr N2 79.62(11) . . ?
N1 Zr N2 81.47(12) . . ?
O Zr N4 76.15(10) . . ?
N5 Zr N4 137.36(12) . . ?
N3 Zr N4 81.23(12) . . ?
N1 Zr N4 79.70(11) . . ?
N2 Zr N4 129.24(11) . . ?
O Zr C49 31.08(11) . . ?
N5 Zr C49 32.26(12) . . ?
N3 Zr C49 99.36(12) . . ?
N1 Zr C49 125.42(12) . . ?
N2 Zr C49 122.30(12) . . ?
N4 Zr C49 106.95(12) . . ?
C49 O Zr 96.7(2) . . ?
C4 N1 C1 105.9(3) . . ?
C4 N1 Zr 125.8(3) . . ?
C1 N1 Zr 126.2(3) . . ?
C6 N2 C9 105.8(3) . . ?
C6 N2 Zr 126.2(3) . . ?
C9 N2 Zr 125.9(2) . . ?
C11 N3 C14 105.9(3) . . ?
C11 N3 Zr 125.6(2) . . ?
C14 N3 Zr 121.3(3) . . ?
C16 N4 C19 105.8(3) . . ?
C16 N4 Zr 121.1(3) . . ?
C19 N4 Zr 126.0(2) . . ?
C49 N5 C50 120.4(3) . . ?
C49 N5 Zr 92.4(2) . . ?
C50 N5 Zr 147.0(3) . . ?
C49 N6 C54 117.7(3) . . ?
N1 C1 C20 125.4(4) . . ?
N1 C1 C2 109.2(4) . . ?
C20 C1 C2 125.1(4) . . ?
C3 C2 C1 107.5(4) . . ?
C2 C3 C4 108.1(4) . . ?
N1 C4 C5 125.3(4) . . ?
N1 C4 C3 109.1(4) . . ?
C5 C4 C3 125.2(4) . . ?
C4 C5 C6 125.8(4) . . ?
C4 C5 C21 118.5(4) . . ?
C6 C5 C21 115.5(4) . . ?
N2 C6 C5 125.9(4) . . ?
N2 C6 C7 109.6(4) . . ?
C5 C6 C7 124.6(4) . . ?
C8 C7 C6 108.0(4) . . ?
C7 C8 C9 106.6(4) . . ?
N2 C9 C10 125.5(4) . . ?
N2 C9 C8 110.1(3) . . ?
C10 C9 C8 124.4(4) . . ?
C11 C10 C9 124.2(4) . . ?
C11 C10 C28 117.9(3) . . ?
C9 C10 C28 117.9(4) . . ?
N3 C11 C10 125.3(3) . . ?
N3 C11 C12 109.2(3) . . ?
C10 C11 C12 125.5(4) . . ?
C13 C12 C11 107.6(4) . . ?
C12 C13 C14 108.0(4) . . ?
N3 C14 C15 124.7(4) . . ?
N3 C14 C13 109.2(3) . . ?
C15 C14 C13 126.1(4) . . ?
C16 C15 C14 125.6(4) . . ?
C16 C15 C35 115.8(4) . . ?
C14 C15 C35 118.4(4) . . ?
N4 C16 C15 126.0(4) . . ?
N4 C16 C17 109.5(4) . . ?
C15 C16 C17 124.5(4) . . ?
C18 C17 C16 107.5(4) . . ?
C17 C18 C19 107.6(4) . . ?
N4 C19 C20 125.0(4) . . ?
N4 C19 C18 109.5(3) . . ?
C20 C19 C18 125.4(4) . . ?
C19 C20 C1 124.8(4) . . ?
C19 C20 C42 116.9(4) . . ?
C1 C20 C42 118.3(4) . . ?
C26 C21 C22 117.7(4) . . ?
C26 C21 C5 121.7(4) . . ?
C22 C21 C5 120.6(4) . . ?
C21 C22 C23 121.6(5) . . ?
C24 C23 C22 121.2(5) . . ?
C23 C24 C25 118.0(5) . . ?
C23 C24 C27 122.4(6) . . ?
C25 C24 C27 119.5(6) . . ?
C24 C25 C26 120.8(6) . . ?
C21 C26 C25 120.7(5) . . ?
C29 C28 C33 118.1(4) . . ?
C29 C28 C10 122.0(4) . . ?
C33 C28 C10 119.9(4) . . ?
C28 C29 C30 120.6(4) . . ?
C31 C30 C29 121.7(4) . . ?
C30 C31 C32 117.7(4) . . ?
C30 C31 C34 122.2(4) . . ?
C32 C31 C34 120.0(4) . . ?
C31 C32 C33 121.1(4) . . ?
C32 C33 C28 120.8(4) . . ?
C36 C35 C40 117.9(4) . . ?
C36 C35 C15 123.6(4) . . ?
C40 C35 C15 118.4(4) . . ?
C35 C36 C37 120.6(4) . . ?
C38 C37 C36 121.7(4) . . ?
C37 C38 C39 117.4(4) . . ?
C37 C38 C41 122.0(4) . . ?
C39 C38 C41 120.6(4) . . ?
C40 C39 C38 121.6(4) . . ?
C39 C40 C35 120.8(4) . . ?
C43 C42 C47 117.5(4) . . ?
C43 C42 C20 121.3(4) . . ?
C47 C42 C20 121.2(4) . . ?
C44 C43 C42 121.0(5) . . ?
C45 C44 C43 121.4(5) . . ?
C46 C45 C44 117.6(5) . . ?
C46 C45 C48 121.9(6) . . ?
C44 C45 C48 120.5(6) . . ?
C45 C46 C47 121.8(5) . . ?
C46 C47 C42 120.8(5) . . ?
N6 C49 O 124.6(4) . . ?
N6 C49 N5 128.3(4) . . ?
O C49 N5 107.1(3) . . ?
N6 C49 Zr 171.6(3) . . ?
O C49 Zr 52.23(17) . . ?
N5 C49 Zr 55.35(18) . . ?
N5 C50 C51 108.2(3) . . ?
N5 C50 C53 110.2(4) . . ?
C51 C50 C53 109.1(4) . . ?
N5 C50 C52 110.2(4) . . ?
C51 C50 C52 108.2(4) . . ?
C53 C50 C52 110.8(4) . . ?
C55 C54 C59 120.1(4) . . ?
C55 C54 N6 122.5(4) . . ?
C59 C54 N6 117.2(4) . . ?
C56 C55 C54 118.8(4) . . ?
C56 C55 C60 119.0(4) . . ?
C54 C55 C60 122.2(4) . . ?
C57 C56 C55 121.7(5) . . ?
C56 C57 C58 119.5(4) . . ?
C57 C58 C59 121.3(4) . . ?
C58 C59 C54 118.6(4) . . ?
C58 C59 C63 121.8(4) . . ?
C54 C59 C63 119.5(4) . . ?
C55 C60 C61 110.8(4) . . ?
C55 C60 C62 111.0(4) . . ?
C61 C60 C62 111.0(4) . . ?
C59 C63 C64 109.9(4) . . ?
C59 C63 C65 114.2(4) . . ?
C64 C63 C65 111.0(4) . . ?
C101 C100 C105 126.6(17) . . ?
C102 C101 C100 126(2) . . ?
C101 C102 C103 105.0(18) . . ?
C104 C103 C102 131.9(14) . . ?
C105 C104 C103 120.9(12) . . ?
C104 C105 C100 109.7(13) . . ?
C201 C200 C205 119.7(10) . . ?
C202 C201 C200 120.9(10) . . ?
C203 C202 C201 121.0(10) . . ?
C202 C203 C204 116.4(11) . . ?
C205 C204 C203 124.3(11) . . ?
C204 C205 C200 117.7(10) . . ?
C301 C300 C302 113.3(18) . 2_546 ?
C302 C301 C300 121.2(18) . . ?
C301 C302 C300 125.6(14) . 2_546 ?

loop_
_geom_bond_atom_site_label_1
_geom_bond_atom_site_label_2
_geom_bond_distance
_geom_bond_site_symmetry_2
_geom_bond_publ_flag
Zr O 2.066(3) . ?
Zr N5 2.137(3) . ?
Zr N3 2.206(3) . ?
Zr N1 2.217(3) . ?
Zr N2 2.241(3) . ?
Zr N4 2.244(3) . ?
Zr C49 2.596(4) . ?
O C49 1.349(5) . ?
N1 C4 1.390(5) . ?
N1 C1 1.391(5) . ?
N2 C6 1.377(5) . ?
N2 C9 1.384(5) . ?
N3 C11 1.385(5) . ?
N3 C14 1.399(5) . ?
N4 C16 1.384(5) . ?
N4 C19 1.384(5) . ?
N5 C49 1.387(5) . ?
N5 C50 1.485(5) . ?
N6 C49 1.277(5) . ?
N6 C54 1.428(5) . ?
C1 C20 1.406(6) . ?
C1 C2 1.425(6) . ?
C2 C3 1.349(6) . ?
C3 C4 1.422(6) . ?
C4 C5 1.394(6) . ?
C5 C6 1.410(6) . ?
C5 C21 1.510(5) . ?
C6 C7 1.434(6) . ?
C7 C8 1.350(6) . ?
C8 C9 1.436(6) . ?
C9 C10 1.413(6) . ?
C10 C11 1.394(6) . ?
C10 C28 1.493(6) . ?
C11 C12 1.436(5) . ?
C12 C13 1.347(6) . ?
C13 C14 1.422(6) . ?
C14 C15 1.402(6) . ?
C15 C16 1.395(6) . ?
C15 C35 1.495(5) . ?
C16 C17 1.437(6) . ?
C17 C18 1.343(6) . ?
C18 C19 1.434(5) . ?
C19 C20 1.403(6) . ?
C20 C42 1.494(6) . ?
C21 C26 1.371(7) . ?
C21 C22 1.371(7) . ?
C22 C23 1.379(7) . ?
C23 C24 1.366(8) . ?
C24 C25 1.368(9) . ?
C24 C27 1.528(7) . ?
C25 C26 1.405(7) . ?
C28 C29 1.385(6) . ?
C28 C33 1.394(6) . ?
C29 C30 1.386(6) . ?
C30 C31 1.384(6) . ?
C31 C32 1.387(6) . ?
C31 C34 1.500(6) . ?
C32 C33 1.387(6) . ?
C35 C36 1.376(6) . ?
C35 C40 1.381(6) . ?
C36 C37 1.388(6) . ?
C37 C38 1.364(6) . ?
C38 C39 1.380(6) . ?
C38 C41 1.517(6) . ?
C39 C40 1.374(6) . ?
C42 C43 1.386(6) . ?
C42 C47 1.391(6) . ?
C43 C44 1.384(7) . ?
C44 C45 1.378(8) . ?
C45 C46 1.375(8) . ?
C45 C48 1.528(8) . ?
C46 C47 1.381(7) . ?
C50 C51 1.519(6) . ?
C50 C53 1.525(7) . ?
C50 C52 1.532(7) . ?
C54 C55 1.404(6) . ?
C54 C59 1.409(6) . ?
C55 C56 1.389(6) . ?
C55 C60 1.524(6) . ?
C56 C57 1.375(7) . ?
C57 C58 1.376(7) . ?
C58 C59 1.398(6) . ?
C59 C63 1.519(6) . ?
C60 C61 1.533(6) . ?
C60 C62 1.535(6) . ?
C63 C64 1.527(6) . ?
C63 C65 1.527(6) . ?
C100 C101 1.397(5) . ?
C100 C105 1.397(5) . ?
C101 C102 1.397(5) . ?
C102 C103 1.397(5) . ?
C103 C104 1.396(5) . ?
C104 C105 1.396(5) . ?
C200 C201 1.345(4) . ?
C200 C205 1.346(4) . ?
C201 C202 1.345(4) . ?
C202 C203 1.345(4) . ?
C203 C204 1.346(4) . ?
C204 C205 1.345(4) . ?
C300 C301 1.346(11) . ?
C300 C302 1.35(2) 2_546 ?
C301 C302 1.345(11) . ?
C302 C300 1.35(2) 2_546 ?
